data_2013189
loop_
_publ_author_name
'Poleti, Dejan'
'Karanovi\'c, Ljiljana'
'Leovac, Vukadin M.'
'Jevtovi\'c, Violeta S.'

_publ_section_title
;
 Dibromo(pyridoxal
 semicarbazone-\k^3^<i>N</i>^1^,<i>O</i>^3^,<i>O</i>^3'^)copper(II)
;
_journal_issue 3
_journal_name_full 'Acta Crystallographica Section C'
_journal_page_first m73
_journal_page_last m75
_journal_paper_doi 10.1107/S0108270103001215
_journal_volume 59
_journal_year 2003
_chemical_formula_iupac '[Cu Br2 (C9 H12 N4 O3)]'
_chemical_formula_moiety 'C9 H12 Br2 Cu N4 O3'
_chemical_formula_sum 'C9 H12 Br2 Cu N4 O3'
_chemical_formula_weight 447.59
_chemical_name_systematic
;
Dibromo(pyridoxal semicarbazone-\k^3^N^1^,O^3^,O^3'^)copper(II)
;
_space_group_IT_number 2
_symmetry_cell_setting triclinic
_symmetry_space_group_name_Hall '-P 1'
_symmetry_space_group_name_H-M 'P -1'
_atom_sites_solution_hydrogens geom
_atom_sites_solution_primary heavy
_atom_sites_solution_secondary difmap
_audit_creation_method SHELXL97
_cell_angle_alpha 92.965(3)
_cell_angle_beta 97.881(2)
_cell_angle_gamma 108.709(3)
_cell_formula_units_Z 2
_cell_length_a 7.5764(10)
_cell_length_b 8.7614(11)
_cell_length_c 10.8154(14)
_cell_measurement_reflns_used 769
_cell_measurement_temperature 298.0(10)
_cell_measurement_theta_max 56.71
_cell_measurement_theta_min 4.93
_cell_volume 670.05(15)
_computing_cell_refinement 'SAINT (Siemens, 1996)'
_computing_data_collection 'SMART-NT (Bruker, 1998)'
_computing_data_reduction 'SHELXTL (Bruker, 1997)'
_computing_molecular_graphics 'ORTEX-8a (McArdle, 1995; Burnett & Johnson, 1996)'
_computing_publication_material 'SHELXL97 and PARST (Nardelli, 1983, 1995)'
_computing_structure_refinement 'SHELXL97 (Sheldrick, 1997)'
_computing_structure_solution 'SHELXS97 (Sheldrick, 1997)'
_diffrn_ambient_temperature 293(2)
_diffrn_detector_area_resol_mean 81.92
_diffrn_measured_fraction_theta_full 0.994
_diffrn_measured_fraction_theta_max 0.994
_diffrn_measurement_device_type 'Bruker Model CCD area-detector'
_diffrn_measurement_method '\f and \w'
_diffrn_radiation_monochromator graphite
_diffrn_radiation_source 'fine-focus sealed tube'
_diffrn_radiation_type 'Mo K\a'
_diffrn_radiation_wavelength 0.71073
_diffrn_reflns_av_R_equivalents 0.037
_diffrn_reflns_av_sigmaI/netI 0.067
_diffrn_reflns_limit_h_max 10
_diffrn_reflns_limit_h_min -10
_diffrn_reflns_limit_k_max 12
_diffrn_reflns_limit_k_min -12
_diffrn_reflns_limit_l_max 15
_diffrn_reflns_limit_l_min -15
_diffrn_reflns_number 7646
_diffrn_reflns_theta_full 30.49
_diffrn_reflns_theta_max 30.49
_diffrn_reflns_theta_min 2.96
_diffrn_standards_decay_% none
_exptl_absorpt_coefficient_mu 7.601
_exptl_absorpt_correction_T_max 0.587
_exptl_absorpt_correction_T_min 0.291
_exptl_absorpt_correction_type empirical
_exptl_absorpt_process_details '(XPREP in SHELXTL; Bruker, 1997)'
_exptl_crystal_colour green
_exptl_crystal_density_diffrn 2.218
_exptl_crystal_density_meas ?
_exptl_crystal_density_method 'not measured'
_exptl_crystal_description plate
_exptl_crystal_F_000 434
_exptl_crystal_size_max 0.18
_exptl_crystal_size_mid 0.14
_exptl_crystal_size_min 0.07
_refine_diff_density_max 1.16
_refine_diff_density_min -0.56
_refine_ls_extinction_coef 0.0016(3)
_refine_ls_extinction_expression Fc^*^=kFc[1+0.001xFc^2^\l^3^/sin(2\q)]^-1/4^
_refine_ls_extinction_method 'SHELXL97 (Sheldrick, 1997)'
_refine_ls_goodness_of_fit_ref 0.852
_refine_ls_hydrogen_treatment constr
_refine_ls_matrix_type full
_refine_ls_number_parameters 174
_refine_ls_number_reflns 4057
_refine_ls_number_restraints 0
_refine_ls_restrained_S_all 0.852
_refine_ls_R_factor_all 0.061
_refine_ls_R_factor_gt 0.033
_refine_ls_shift/su_max 0.001
_refine_ls_shift/su_mean 0.000
_refine_ls_structure_factor_coef Fsqd
_refine_ls_weighting_details 'calc w = 1/[\s^2^(Fo^2^)+(0.0213P)^2^] where P=(Fo^2^+2Fc^2^)/3'
_refine_ls_weighting_scheme calc
_refine_ls_wR_factor_gt 0.058
_refine_ls_wR_factor_ref 0.063
_reflns_number_gt 2678
_reflns_number_total 4057
_reflns_threshold_expression I>2\s(I)
_cod_data_source_file na1591.cif
_cod_data_source_block I
_cod_depositor_comments
;
The following automatic conversions were performed:

'_exptl_crystal_density_meas' value 'not measured' was changed to '?'
- the value is perceived as not measured.

Automatic conversion script
Id: cif_fix_values 3008 2015-01-20 13:52:24Z robertas 
;
_cod_database_code 2013189
_cod_database_fobs_code 2013189

loop_
_symmetry_equiv_pos_as_xyz
'x, y, z'
'-x, -y, -z'

loop_
_atom_site_label
_atom_site_fract_x
_atom_site_fract_y
_atom_site_fract_z
_atom_site_U_iso_or_equiv
_atom_site_adp_type
_atom_site_calc_flag
_atom_site_refinement_flags
_atom_site_occupancy
_atom_site_disorder_assembly
_atom_site_disorder_group
_atom_site_type_symbol
Br1 1.06532(5) 0.76179(4) 0.71736(4) 0.04243(11) Uani d . 1 . . Br
Br2 0.68362(5) 0.95380(4) 0.84096(3) 0.03304(10) Uani d . 1 . . Br
Cu 0.73454(5) 0.72847(4) 0.68497(4) 0.02544(10) Uani d . 1 . . Cu
O1 0.7549(3) 0.8643(2) 0.5434(2) 0.0292(5) Uani d . 1 . . O
O2 0.6829(3) 0.5569(2) 0.7888(2) 0.0339(5) Uani d . 1 . . O
O3 -0.1085(4) 0.3557(3) 0.6695(4) 0.0867(12) Uani d . 1 . . O
H3O -0.0496 0.4293 0.7246 0.130 Uiso calc R 1 . . H
N1 0.4704(3) 0.6393(2) 0.5941(2) 0.0223(5) Uani d . 1 . . N
N2 0.4442(3) 0.7228(3) 0.4936(2) 0.0280(6) Uani d . 1 . . N
H2N 0.3364 0.7016 0.4465 0.034 Uiso calc R 1 . . H
N3 0.5843(4) 0.9275(3) 0.3789(3) 0.0325(6) Uani d . 1 . . N
H3AN 0.6816 1.0025 0.3630 0.039 Uiso calc R 1 . . H
H3BN 0.4761 0.9085 0.3329 0.039 Uiso calc R 1 . . H
N4 0.3654(4) 0.2429(3) 0.9149(2) 0.0283(6) Uani d . 1 . . N
H4N 0.3695 0.1848 0.9763 0.034 Uiso calc R 1 . . H
C1 0.5263(4) 0.3524(3) 0.8985(3) 0.0238(6) Uani d . 1 . . C
C2 0.5213(4) 0.4534(3) 0.7997(3) 0.0232(6) Uani d . 1 . . C
C3 0.3467(4) 0.4293(3) 0.7224(3) 0.0218(6) Uani d . 1 . . C
C4 0.1826(4) 0.3048(3) 0.7442(3) 0.0275(7) Uani d . 1 . . C
C5 0.1973(4) 0.2158(3) 0.8434(3) 0.0317(7) Uani d . 1 . . C
H5C 0.0906 0.1368 0.8610 0.038 Uiso calc R 1 . . H
C6 0.7024(4) 0.3646(4) 0.9819(3) 0.0326(7) Uani d . 1 . . C
H6AC 0.7670 0.4756 1.0146 0.049 Uiso calc R 1 . . H
H6BC 0.7818 0.3265 0.9354 0.049 Uiso calc R 1 . . H
H6CC 0.6729 0.2998 1.0500 0.049 Uiso calc R 1 . . H
C7 -0.0058(5) 0.2559(4) 0.6541(4) 0.0379(8) Uani d . 1 . . C
H71C 0.0192 0.2549 0.5686 0.045 Uiso calc R 1 . . H
H72C -0.0806 0.1466 0.6663 0.045 Uiso calc R 1 . . H
C8 0.3292(4) 0.5236(3) 0.6186(3) 0.0249(6) Uani d . 1 . . C
H8C 0.2122 0.4999 0.5680 0.030 Uiso calc R 1 . . H
C9 0.6012(4) 0.8416(3) 0.4739(3) 0.0237(6) Uani d . 1 . . C

loop_
_atom_site_aniso_label
_atom_site_aniso_U_11
_atom_site_aniso_U_22
_atom_site_aniso_U_33
_atom_site_aniso_U_12
_atom_site_aniso_U_13
_atom_site_aniso_U_23
Br1 0.02325(17) 0.0475(2) 0.0602(3) 0.01147(14) 0.01120(16) 0.02805(18)
Br2 0.0451(2) 0.03091(16) 0.02657(18) 0.01427(13) 0.01006(14) 0.01159(13)
Cu 0.02213(19) 0.02415(17) 0.0257(2) 0.00150(14) 0.00129(15) 0.01071(15)
O1 0.0267(11) 0.0275(10) 0.0274(12) 0.0010(8) 0.0013(10) 0.0109(9)
O2 0.0239(11) 0.0326(11) 0.0382(14) -0.0003(9) -0.0010(10) 0.0201(10)
O3 0.0464(18) 0.0639(19) 0.137(3) 0.0231(15) -0.027(2) -0.026(2)
N1 0.0249(12) 0.0187(11) 0.0225(14) 0.0057(9) 0.0032(10) 0.0081(10)
N2 0.0252(13) 0.0275(12) 0.0290(15) 0.0062(10) -0.0015(11) 0.0159(11)
N3 0.0339(15) 0.0317(13) 0.0330(16) 0.0094(11) 0.0071(12) 0.0185(12)
N4 0.0356(15) 0.0283(12) 0.0221(14) 0.0092(11) 0.0073(12) 0.0142(11)
C1 0.0296(16) 0.0204(13) 0.0205(16) 0.0070(11) 0.0034(13) 0.0033(12)
C2 0.0239(15) 0.0199(13) 0.0234(16) 0.0033(11) 0.0054(12) 0.0032(12)
C3 0.0243(15) 0.0177(12) 0.0228(16) 0.0049(10) 0.0051(12) 0.0063(11)
C4 0.0245(15) 0.0239(14) 0.0321(19) 0.0047(12) 0.0040(14) 0.0068(13)
C5 0.0270(17) 0.0295(15) 0.0352(19) 0.0018(12) 0.0082(14) 0.0141(14)
C6 0.0346(18) 0.0327(16) 0.0294(18) 0.0116(13) -0.0013(14) 0.0075(14)
C7 0.0308(18) 0.0288(16) 0.051(2) 0.0018(13) 0.0129(16) 0.0077(15)
C8 0.0223(14) 0.0231(13) 0.0268(17) 0.0046(11) 0.0015(13) 0.0062(12)
C9 0.0292(16) 0.0210(13) 0.0217(16) 0.0079(11) 0.0068(13) 0.0037(12)

loop_
_atom_type_symbol
_atom_type_description
_atom_type_scat_dispersion_real
_atom_type_scat_dispersion_imag
_atom_type_scat_source
C C 0.0033 0.0016 'International Tables Vol C Tables 4.2.6.8 and 6.1.1.4'
H H 0.0000 0.0000 'International Tables Vol C Tables 4.2.6.8 and 6.1.1.4'
N N 0.0061 0.0033 'International Tables Vol C Tables 4.2.6.8 and 6.1.1.4'
O O 0.0106 0.0060 'International Tables Vol C Tables 4.2.6.8 and 6.1.1.4'
Cu Cu 0.3201 1.2651 'International Tables Vol C Tables 4.2.6.8 and 6.1.1.4'
Br Br -0.2901 2.4595 'International Tables Vol C Tables 4.2.6.8 and 6.1.1.4'

loop_
_geom_angle_atom_site_label_1
_geom_angle_atom_site_label_2
_geom_angle_atom_site_label_3
_geom_angle
_geom_angle_publ_flag
O2 Cu O1 165.90(9) yes
O2 Cu N1 89.77(9) yes
O1 Cu N1 80.23(9) yes
O2 Cu Br1 91.72(7) yes
O1 Cu Br1 93.06(6) yes
N1 Cu Br1 154.38(7) yes
O2 Cu Br2 97.85(7) yes
O1 Cu Br2 93.30(6) yes
N1 Cu Br2 97.30(7) yes
Br1 Cu Br2 107.81(2) yes
C9 O1 Cu 113.6(2) ?
C2 O2 Cu 128.5(2) ?
C7 O3 H3O 109.5 ?
C8 N1 N2 118.9(2) ?
C8 N1 Cu 129.9(2) ?
N2 N1 Cu 111.2(2) ?
C9 N2 N1 114.9(2) ?
C9 N2 H2N 122.6 ?
N1 N2 H2N 122.6 ?
C9 N3 H3AN 120.0 ?
C9 N3 H3BN 120.0 ?
H3AN N3 H3BN 120.0 ?
C1 N4 C5 125.1(3) ?
C1 N4 H4N 117.4 ?
C5 N4 H4N 117.4 ?
N4 C1 C2 118.3(3) ?
N4 C1 C6 119.2(3) ?
C2 C1 C6 122.6(3) ?
O2 C2 C3 126.6(3) ?
O2 C2 C1 115.0(3) ?
C3 C2 C1 118.4(2) ?
C2 C3 C4 119.4(3) ?
C2 C3 C8 122.2(2) ?
C4 C3 C8 118.4(3) ?
C5 C4 C3 118.8(3) ?
C5 C4 C7 118.4(3) ?
C3 C4 C7 122.5(3) ?
N4 C5 C4 119.9(3) ?
N4 C5 H5C 120.1 ?
C4 C5 H5C 120.1 ?
C1 C6 H6AC 109.5 ?
C1 C6 H6BC 109.5 ?
H6AC C6 H6BC 109.5 ?
C1 C6 H6CC 109.5 ?
H6AC C6 H6CC 109.5 ?
H6BC C6 H6CC 109.5 ?
O3 C7 C4 113.8(3) ?
O3 C7 H71C 108.8 ?
C4 C7 H71C 108.8 ?
O3 C7 H72C 108.8 ?
C4 C7 H72C 108.8 ?
H71C C7 H72C 107.7 ?
N1 C8 C3 122.0(3) ?
N1 C8 H8C 119.0 ?
C3 C8 H8C 119.0 ?
O1 C9 N3 122.5(3) ?
O1 C9 N2 119.8(3) ?
N3 C9 N2 117.7(3) ?

loop_
_geom_bond_atom_site_label_1
_geom_bond_atom_site_label_2
_geom_bond_site_symmetry_2
_geom_bond_distance
_geom_bond_publ_flag
Br1 Cu . 2.4017(6) yes
Br2 Cu . 2.6860(6) yes
Cu O2 . 1.895(2) yes
Cu O1 . 1.980(2) yes
Cu N1 . 1.990(2) yes
O1 C9 . 1.247(3) ?
O2 C2 . 1.294(3) ?
O3 C7 . 1.362(4) ?
O3 H3O . 0.8200 ?
N1 C8 . 1.286(3) ?
N1 N2 . 1.368(3) ?
N2 C9 . 1.358(3) ?
N2 H2N . 0.8600 ?
N3 C9 . 1.321(4) ?
N3 H3AN . 0.8600 ?
N3 H3BN . 0.8600 ?
N4 C1 . 1.329(3) ?
N4 C5 . 1.339(4) ?
N4 H4N . 0.8600 ?
C1 C2 . 1.426(4) ?
C1 C6 . 1.474(4) ?
C2 C3 . 1.411(4) ?
C3 C4 . 1.424(4) ?
C3 C8 . 1.444(4) ?
C4 C5 . 1.372(4) ?
C4 C7 . 1.534(5) ?
C5 H5C . 0.9300 ?
C6 H6AC . 0.9600 ?
C6 H6BC . 0.9600 ?
C6 H6CC . 0.9600 ?
C7 H71C . 0.9700 ?
C7 H72C . 0.9700 ?
C8 H8C . 0.9300 ?

loop_
_geom_hbond_atom_site_label_D
_geom_hbond_atom_site_label_H
_geom_hbond_atom_site_label_A
_geom_hbond_site_symmetry_A
_geom_hbond_distance_DH
_geom_hbond_distance_HA
_geom_hbond_distance_DA
_geom_hbond_angle_DHA
_geom_hbond_publ_flag
O3 H3O Br1 1_455 0.82 2.77 3.358(3) 130 yes
N2 H2N O3 2_566 0.86 1.90 2.752(4) 174 yes
N3 H3AN Br1 2_776 0.86 2.61 3.457(2) 170 yes
N3 H3BN Br2 2_676 0.86 2.65 3.338(3) 138 yes
N4 H4N Br2 2_667 0.86 2.39 3.226(3) 165 yes
